data_7230447
loop_
_publ_author_name
'Du, Xue-Dong'
'Zheng, Weiwei'
'Yi, Xiao-Hong'
'Zhao, Jiong-Peng'
'Wang, Peng'
'Wang, Chong-Chen'

_publ_section_title
;
 General strategy for lanthanide coordination polymers constructed from
 1,1&#x2032;-ferrocenedicarboxylic acid under hydrothermal conditions
;
_journal_issue 18
_journal_name_full CrystEngComm
_journal_page_first 2608
_journal_paper_doi 10.1039/C8CE00233A
_journal_volume 20
_journal_year 2018
_chemical_formula_moiety '0.5(C80 H80 Fe6 Nd4 O32), H2 O'
_chemical_formula_sum 'C40 H42 Fe3 Nd2 O17'
_chemical_formula_weight 1250.76
_space_group_crystal_system monoclinic
_space_group_IT_number 13
_space_group_name_Hall '-P 2yac'
_space_group_name_H-M_alt 'P 1 2/n 1'
_symmetry_space_group_name_Hall '-P 2yac'
_symmetry_space_group_name_H-M 'P 1 2/n 1'
_atom_sites_solution_hydrogens mixed
_audit_creation_date 2018-03-18
_audit_creation_method
;
Olex2 1.2-beta
(compiled 2016.11.30 svn.r3356 for OlexSys, GUI svn.r5269)
;
_audit_update_record
;
2018-03-27 deposited with the CCDC.
2018-04-10 downloaded from the CCDC.
;
_cell_angle_alpha 90
_cell_angle_beta 90.495(2)
_cell_angle_gamma 90
_cell_formula_units_Z 2
_cell_length_a 11.2736(12)
_cell_length_b 10.3725(11)
_cell_length_c 17.2866(17)
_cell_measurement_reflns_used 2099
_cell_measurement_temperature 298(2)
_cell_measurement_theta_max 24.912
_cell_measurement_theta_min 2.29
_cell_volume 2021.3(4)
_computing_cell_refinement 'Bruker SMART'
_computing_data_collection 'Bruker SMART'
_computing_data_reduction 'Bruker SMART'
_computing_molecular_graphics 'Olex2 (Dolomanov et al., 2009)'
_computing_publication_material 'Olex2 (Dolomanov et al., 2009)'
_computing_structure_refinement 'ShelXL (Sheldrick, 2015)'
_computing_structure_solution 'SHELXS-97 (Sheldrick, 1990)'
_diffrn_ambient_temperature 298.15
_diffrn_measured_fraction_theta_full 0.996
_diffrn_measured_fraction_theta_max 0.980
_diffrn_measurement_device_type 'CCD area detector'
_diffrn_measurement_method 'phi and omega scans'
_diffrn_radiation_type MoK\a
_diffrn_radiation_wavelength 0.71073
_diffrn_reflns_av_R_equivalents 0.0951
_diffrn_reflns_av_unetI/netI 0.1355
_diffrn_reflns_Laue_measured_fraction_full 0.996
_diffrn_reflns_Laue_measured_fraction_max 0.980
_diffrn_reflns_limit_h_max 15
_diffrn_reflns_limit_h_min -14
_diffrn_reflns_limit_k_max 8
_diffrn_reflns_limit_k_min -13
_diffrn_reflns_limit_l_max 21
_diffrn_reflns_limit_l_min -22
_diffrn_reflns_number 12368
_diffrn_reflns_point_group_measured_fraction_full 0.996
_diffrn_reflns_point_group_measured_fraction_max 0.980
_diffrn_reflns_theta_full 25.242
_diffrn_reflns_theta_max 28.366
_diffrn_reflns_theta_min 2.290
_exptl_absorpt_coefficient_mu 3.652
_exptl_absorpt_correction_T_max 0.6684
_exptl_absorpt_correction_T_min 0.3878
_exptl_absorpt_correction_type multi-scan
_exptl_absorpt_process_details sadabs
_exptl_crystal_colour red
_exptl_crystal_colour_primary red
_exptl_crystal_density_diffrn 2.055
_exptl_crystal_density_method 'not measured'
_exptl_crystal_description block
_exptl_crystal_F_000 1232
_exptl_crystal_size_max 0.32
_exptl_crystal_size_mid 0.24
_exptl_crystal_size_min 0.12
_refine_diff_density_max 3.834
_refine_diff_density_min -1.926
_refine_diff_density_rms 0.283
_refine_ls_extinction_method none
_refine_ls_goodness_of_fit_ref 1.054
_refine_ls_hydrogen_treatment mixed
_refine_ls_matrix_type full
_refine_ls_number_parameters 301
_refine_ls_number_reflns 4960
_refine_ls_number_restraints 31
_refine_ls_restrained_S_all 1.054
_refine_ls_R_factor_all 0.1311
_refine_ls_R_factor_gt 0.0642
_refine_ls_shift/su_max 0.001
_refine_ls_shift/su_mean 0.000
_refine_ls_structure_factor_coef Fsqd
_refine_ls_weighting_details 'w=1/[\s^2^(Fo^2^)+(0.0813P)^2^] where P=(Fo^2^+2Fc^2^)/3'
_refine_ls_weighting_scheme calc
_refine_ls_wR_factor_gt 0.1454
_refine_ls_wR_factor_ref 0.1848
_reflns_Friedel_coverage 0.000
_reflns_number_gt 2845
_reflns_number_total 4960
_reflns_threshold_expression 'I > 2\s(I)'
_cod_data_source_file c8ce00233a2.cif
_cod_data_source_block 151221c
_cod_depositor_comments 'Adding full bibliography for 7230440--7230465.cif.'
_cod_database_code 7230447
_shelx_space_group_comment
;
The symmetry employed for this shelxl refinement is uniquely defined
by the following loop, which should always be used as a source of
symmetry information in preference to the above space-group names.
They are only intended as comments.
;
_shelx_estimated_absorpt_t_max 0.668
_shelx_estimated_absorpt_t_min 0.388
_olex2_refinement_description
;
1. Fixed Uiso
 At 1.2 times of:
  All C(H) groups, All C(H,H,H,H) groups
 At 1.5 times of:
  All C(H,H,H) groups, All O(H) groups, All O(H,H) groups
2. Restrained distances
 C20-C19 = C19-C20A
 1.55 with sigma of 0.02
 O7-H7
 0.85 with sigma of 0.01
 O9-O3
 2.688 with sigma of 0.001
 H8B-H9A
 2.15 with sigma of 0.02
 C19-H7
 1.919645 with sigma of 0.02
 Nd1-H7
 3.037136 with sigma of 0.02
3. Uiso/Uaniso restraints and constraints
O7 \\sim C19 \\sim C20 \\sim C20A: within 2A with sigma of 0.001 and sigma for
terminal atoms of 0.001
Uanis(C16) \\sim Ueq: with sigma of 0.01 and sigma for terminal atoms of 0.01
4. Others
 Sof(H19C)=Sof(H19D)=Sof(C20)=Sof(H20A)=Sof(H20B)=Sof(H20C)=1-FVAR(1)
 Sof(H19A)=Sof(H19B)=Sof(C20A)=Sof(H20D)=Sof(H20E)=Sof(H20F)=FVAR(1)
5.a Free rotating group:
 O9(H9A)
5.b Rotating group:
 O8(H8A,H8B)
5.c Secondary CH2 refined with riding coordinates:
 C19(H19C,H19D), C19(H19A,H19B)
5.d Aromatic/amide H refined with riding coordinates:
 C3(H3), C4(H4), C5(H5), C6(H6), C9(H9), C10(H10), C11(H11), C12(H12),
 C15(H15), C16(H16), C17(H17), C18(H18)
5.e Idealised Me refined as rotating group:
 C20(H20A,H20B,H20C), C20A(H20D,H20E,H20F)
;
_shelx_shelxl_version_number 2014/7
_olex2_submission_special_instructions 'No special instructions were received'

loop_
_space_group_symop_operation_xyz
'x, y, z'
'-x+1/2, y, -z+1/2'
'-x, -y, -z'
'x-1/2, -y, z-1/2'

loop_
_atom_site_label
_atom_site_type_symbol
_atom_site_fract_x
_atom_site_fract_y
_atom_site_fract_z
_atom_site_U_iso_or_equiv
_atom_site_adp_type
_atom_site_occupancy
_atom_site_site_symmetry_order
_atom_site_calc_flag
_atom_site_refinement_flags_posn
_atom_site_refinement_flags_adp
_atom_site_refinement_flags_occupancy
_atom_site_disorder_assembly
_atom_site_disorder_group
Nd1 Nd 0.56149(5) 0.52782(6) 0.61684(3) 0.02164(18) Uani 1 1 d D . . . .
Fe1 Fe 0.49087(13) 0.77555(15) 0.90161(8) 0.0239(3) Uani 1 1 d . . . . .
Fe2 Fe 0.5000 1.0000 0.5000 0.0267(5) Uani 1 2 d S T P . .
O1 O 0.7140(6) 0.5152(7) 0.8653(4) 0.0261(16) Uani 1 1 d . . . . .
O2 O 0.7803(6) 0.6123(7) 0.9696(4) 0.0284(17) Uani 1 1 d . . . . .
O3 O 0.4349(5) 0.6647(7) 0.7024(4) 0.0333(18) Uani 1 1 d D . . . .
O4 O 0.6240(6) 0.7159(8) 0.6947(4) 0.039(2) Uani 1 1 d . . . . .
O5 O 0.4553(6) 0.6406(7) 0.5163(4) 0.0290(17) Uani 1 1 d . . . . .
O6 O 0.3867(8) 0.6955(8) 0.4026(4) 0.043(2) Uani 1 1 d . . . . .
O7 O 0.5814(10) 0.4275(10) 0.7467(5) 0.059(2) Uani 1 1 d D U . . .
H7 H 0.600(14) 0.472(3) 0.7867(18) 0.089 Uiso 1 1 d DR . . . .
O8 O 0.3627(6) 0.4179(8) 0.6190(4) 0.0327(18) Uani 1 1 d . . . . .
H8A H 0.3407 0.3982 0.5726 0.049 Uiso 1 1 d GR . . . .
H8B H 0.3107 0.4688 0.6387 0.049 Uiso 1 1 d DGR . . . .
C1 C 0.6948(9) 0.5806(11) 0.9256(5) 0.025(2) Uani 1 1 d . . . . .
C2 C 0.5731(9) 0.6177(11) 0.9446(5) 0.025(2) Uani 1 1 d . . . . .
C3 C 0.4682(9) 0.5837(10) 0.9052(6) 0.023(2) Uani 1 1 d . . . . .
H3 H 0.4635 0.5302 0.8621 0.028 Uiso 1 1 calc R . . . .
C4 C 0.3714(9) 0.6434(11) 0.9412(6) 0.030(2) Uani 1 1 d . . . . .
H4 H 0.2921 0.6355 0.9267 0.036 Uiso 1 1 calc R . . . .
C5 C 0.4166(10) 0.7177(12) 1.0038(6) 0.037(3) Uani 1 1 d . . . . .
H5 H 0.3720 0.7681 1.0372 0.044 Uiso 1 1 calc R . . . .
C6 C 0.5422(10) 0.7018(11) 1.0065(6) 0.033(3) Uani 1 1 d . . . . .
H6 H 0.5943 0.7393 1.0419 0.039 Uiso 1 1 calc R . . . .
C7 C 0.5246(9) 0.7299(10) 0.7267(5) 0.025(2) Uani 1 1 d . . . . .
C8 C 0.5133(9) 0.8240(10) 0.7897(6) 0.027(2) Uani 1 1 d . . . . .
C9 C 0.6059(9) 0.8747(10) 0.8345(6) 0.029(2) Uani 1 1 d . . . . .
H9 H 0.6861 0.8571 0.8279 0.035 Uiso 1 1 calc R . . . .
C10 C 0.5578(9) 0.9569(10) 0.8913(6) 0.031(2) Uani 1 1 d . . . . .
H10 H 0.6007 1.0019 0.9287 0.037 Uiso 1 1 calc R . . . .
C11 C 0.4310(10) 0.9588(10) 0.8813(6) 0.031(2) Uani 1 1 d . . . . .
H11 H 0.3776 1.0058 0.9107 0.037 Uiso 1 1 calc R . . . .
C12 C 0.4018(10) 0.8759(11) 0.8183(6) 0.033(3) Uani 1 1 d . . . . .
H12 H 0.3261 0.8582 0.7992 0.040 Uiso 1 1 calc R . . . .
C13 C 0.4104(8) 0.7211(10) 0.4719(6) 0.025(2) Uani 1 1 d . . . . .
C14 C 0.3796(8) 0.8550(11) 0.4970(6) 0.027(2) Uani 1 1 d . . . . .
C15 C 0.3429(9) 0.9567(11) 0.4480(7) 0.036(3) Uani 1 1 d . . . . .
H15 H 0.3302 0.9499 0.3949 0.044 Uiso 1 1 calc R . . . .
C16 C 0.3285(9) 1.0699(12) 0.4918(8) 0.040(3) Uani 1 1 d . U . . .
H16 H 0.3040 1.1499 0.4734 0.048 Uiso 1 1 calc R . . . .
C17 C 0.3592(10) 1.0378(12) 0.5708(8) 0.043(3) Uani 1 1 d . . . . .
H17 H 0.3588 1.0944 0.6125 0.052 Uiso 1 1 calc R . . . .
C18 C 0.3898(9) 0.9066(11) 0.5739(6) 0.032(3) Uani 1 1 d . . . . .
H18 H 0.4126 0.8612 0.6180 0.038 Uiso 1 1 calc R . . . .
C19 C 0.5716(13) 0.2938(14) 0.7669(7) 0.061(2) Uani 1 1 d D U . . .
H19C H 0.6086 0.2816 0.8172 0.073 Uiso 0.643(16) 1 calc R . . A 2
H19D H 0.6169 0.2441 0.7299 0.073 Uiso 0.643(16) 1 calc R . . A 2
H19A H 0.5130 0.2573 0.7318 0.073 Uiso 0.357(16) 1 calc R . . A -2
H19B H 0.5370 0.2914 0.8180 0.073 Uiso 0.357(16) 1 calc R . . A -2
C20 C 0.4483(17) 0.239(2) 0.7698(11) 0.061(2) Uani 0.643(16) 1 d D U . A 2
H20A H 0.3928 0.3064 0.7804 0.091 Uiso 0.643(16) 1 calc GR . . A 2
H20B H 0.4445 0.1748 0.8098 0.091 Uiso 0.643(16) 1 calc GR . . A 2
H20C H 0.4290 0.1998 0.7209 0.091 Uiso 0.643(16) 1 calc GR . . A 2
C20A C 0.674(3) 0.200(3) 0.769(2) 0.061(2) Uani 0.357(16) 1 d D U . A -2
H20D H 0.7199 0.2098 0.7226 0.091 Uiso 0.357(16) 1 calc GR . . A -2
H20E H 0.6440 0.1136 0.7715 0.091 Uiso 0.357(16) 1 calc GR . . A -2
H20F H 0.7231 0.2173 0.8131 0.091 Uiso 0.357(16) 1 calc GR . . A -2
O9 O 0.2500 0.5226(9) 0.7500 0.046(3) Uani 1 2 d DS T P . .
H9A H 0.3100 0.5719 0.7464 0.069 Uiso 1 1 d DG . . . .

loop_
_atom_site_aniso_label
_atom_site_aniso_U_11
_atom_site_aniso_U_22
_atom_site_aniso_U_33
_atom_site_aniso_U_23
_atom_site_aniso_U_13
_atom_site_aniso_U_12
Nd1 0.0165(3) 0.0272(3) 0.0211(3) -0.0004(3) -0.00137(18) -0.0012(2)
Fe1 0.0169(8) 0.0278(8) 0.0271(7) -0.0027(6) 0.0007(5) 0.0023(6)
Fe2 0.0161(11) 0.0239(13) 0.0400(12) -0.0024(9) -0.0003(9) 0.0009(8)
O1 0.015(4) 0.035(4) 0.028(4) -0.002(3) 0.004(3) 0.003(3)
O2 0.017(4) 0.040(5) 0.029(4) -0.003(3) -0.010(3) 0.001(3)
O3 0.020(4) 0.044(5) 0.036(4) -0.011(4) 0.002(3) -0.009(4)
O4 0.021(4) 0.059(6) 0.038(4) -0.023(4) 0.006(3) -0.008(4)
O5 0.020(4) 0.027(4) 0.040(4) 0.009(3) 0.001(3) 0.006(3)
O6 0.062(6) 0.033(5) 0.034(4) -0.006(4) -0.019(4) 0.001(4)
O7 0.082(5) 0.058(5) 0.038(4) 0.009(4) -0.008(4) -0.019(4)
O8 0.022(4) 0.054(5) 0.022(4) -0.006(3) -0.005(3) -0.004(4)
C1 0.019(5) 0.034(6) 0.022(5) 0.005(4) 0.006(4) -0.001(4)
C2 0.016(5) 0.033(6) 0.026(5) 0.003(5) 0.001(4) -0.004(4)
C3 0.027(6) 0.019(5) 0.025(5) 0.003(4) 0.003(4) -0.003(4)
C4 0.019(5) 0.034(7) 0.038(6) -0.001(5) 0.005(4) 0.005(5)
C5 0.035(7) 0.039(7) 0.036(6) -0.004(5) 0.009(5) 0.014(5)
C6 0.029(6) 0.037(7) 0.032(6) 0.003(5) 0.007(4) 0.006(5)
C7 0.025(6) 0.026(6) 0.024(5) 0.005(4) -0.004(4) 0.001(5)
C8 0.025(6) 0.030(6) 0.027(5) 0.000(5) -0.002(4) -0.001(5)
C9 0.023(6) 0.026(6) 0.038(6) -0.002(5) 0.007(4) 0.002(5)
C10 0.030(6) 0.026(6) 0.035(6) -0.012(5) -0.002(5) -0.002(5)
C11 0.035(6) 0.028(6) 0.030(5) 0.000(5) 0.003(4) 0.009(5)
C12 0.028(6) 0.028(6) 0.043(6) -0.005(5) -0.008(5) 0.005(5)
C13 0.007(5) 0.028(6) 0.040(6) 0.000(5) 0.004(4) -0.010(4)
C14 0.015(5) 0.031(6) 0.036(6) -0.005(5) -0.003(4) 0.001(4)
C15 0.023(6) 0.033(7) 0.053(7) 0.007(6) -0.010(5) 0.005(5)
C16 0.017(5) 0.031(6) 0.073(7) -0.003(5) -0.001(5) 0.004(4)
C17 0.022(6) 0.041(8) 0.068(9) -0.014(7) 0.017(6) -0.001(6)
C18 0.026(6) 0.038(7) 0.032(6) 0.000(5) 0.013(4) 0.000(5)
C19 0.083(5) 0.059(5) 0.039(4) 0.010(4) -0.007(4) -0.019(4)
C20 0.083(5) 0.060(5) 0.040(4) 0.010(4) -0.008(4) -0.019(4)
C20A 0.083(5) 0.059(5) 0.039(4) 0.010(4) -0.007(4) -0.019(4)
O9 0.036(8) 0.057(9) 0.044(7) 0.000 0.008(5) 0.000

loop_
_atom_type_symbol
_atom_type_description
_atom_type_scat_dispersion_real
_atom_type_scat_dispersion_imag
_atom_type_scat_source
C C 0.0033 0.0016 'International Tables Vol C Tables 4.2.6.8 and 6.1.1.4'
H H 0.0000 0.0000 'International Tables Vol C Tables 4.2.6.8 and 6.1.1.4'
Fe Fe 0.3463 0.8444 'International Tables Vol C Tables 4.2.6.8 and 6.1.1.4'
Nd Nd -0.1943 3.0179 'International Tables Vol C Tables 4.2.6.8 and 6.1.1.4'
O O 0.0106 0.0060 'International Tables Vol C Tables 4.2.6.8 and 6.1.1.4'

loop_
_geom_angle_atom_site_label_1
_geom_angle_atom_site_label_2
_geom_angle_atom_site_label_3
_geom_angle
_geom_angle_site_symmetry_1
_geom_angle_site_symmetry_3
O1 Nd1 O5 97.1(2) 2_656 3_666
O1 Nd1 C1 25.8(2) 2_656 2_656
O1 Nd1 C7 96.2(3) 2_656 .
O1 Nd1 C13 84.8(2) 2_656 3_666
O2 Nd1 O1 51.4(2) 2_656 2_656
O2 Nd1 O3 124.6(2) 2_656 .
O2 Nd1 O5 77.2(2) 2_656 3_666
O2 Nd1 O8 144.1(2) 2_656 .
O2 Nd1 C1 25.7(2) 2_656 2_656
O2 Nd1 C7 104.4(3) 2_656 .
O2 Nd1 C13 85.3(2) 2_656 3_666
O3 Nd1 O1 121.8(2) . 2_656
O3 Nd1 O5 141.1(2) . 3_666
O3 Nd1 O8 74.7(2) . .
O3 Nd1 C1 126.0(2) . 2_656
O3 Nd1 C7 26.6(2) . .
O3 Nd1 C13 147.9(2) . 3_666
O4 Nd1 O1 72.3(2) . 2_656
O4 Nd1 O2 81.2(2) . 2_656
O4 Nd1 O3 52.5(2) . .
O4 Nd1 O5 157.9(2) . 3_666
O4 Nd1 O7 79.3(3) . .
O4 Nd1 O8 126.9(2) . .
O4 Nd1 C1 73.9(3) . 2_656
O4 Nd1 C7 26.1(3) . .
O4 Nd1 C13 157.1(3) . 3_666
O5 Nd1 O1 126.8(2) . 2_656
O5 Nd1 O2 75.6(2) . 2_656
O5 Nd1 O3 82.4(2) . .
O5 Nd1 O4 98.5(3) . .
O5 Nd1 O5 71.9(3) . 3_666
O5 Nd1 O6 119.0(2) . 3_666
O5 Nd1 O7 153.9(3) . .
O5 Nd1 O8 78.1(2) . .
O5 Nd1 C1 88.2(2) 3_666 2_656
O5 Nd1 C1 101.1(3) . 2_656
O5 Nd1 C7 92.8(3) . .
O5 Nd1 C13 95.9(3) . 3_666
O5 Nd1 C13 24.1(2) 3_666 3_666
O6 Nd1 O1 74.1(3) 3_666 2_656
O6 Nd1 O2 94.5(3) 3_666 2_656
O6 Nd1 O3 140.0(3) 3_666 .
O6 Nd1 O4 140.0(3) 3_666 .
O6 Nd1 O5 47.5(2) 3_666 3_666
O6 Nd1 O7 72.8(3) 3_666 .
O6 Nd1 O8 77.5(3) 3_666 .
O6 Nd1 C1 85.1(3) 3_666 2_656
O6 Nd1 C7 146.3(3) 3_666 .
O6 Nd1 C13 23.4(2) 3_666 3_666
O7 Nd1 O1 77.7(3) . 2_656
O7 Nd1 O2 129.0(3) . 2_656
O7 Nd1 O3 75.6(3) . .
O7 Nd1 O5 118.1(3) . 3_666
O7 Nd1 O8 82.6(3) . .
O7 Nd1 C1 103.2(3) . 2_656
O7 Nd1 C7 73.7(3) . .
O7 Nd1 C13 95.3(3) . 3_666
O8 Nd1 O1 149.1(2) . 2_656
O8 Nd1 O5 71.7(2) . 3_666
O8 Nd1 C1 159.2(3) . 2_656
O8 Nd1 C7 100.8(3) . .
O8 Nd1 C13 73.6(2) . 3_666
C1 Nd1 C13 85.9(3) 2_656 3_666
C7 Nd1 O5 164.0(2) . 3_666
C7 Nd1 C1 99.9(3) . 2_656
C7 Nd1 C13 168.4(3) . 3_666
C2 Fe1 C4 68.6(4) . .
C2 Fe1 C5 68.6(4) . .
C2 Fe1 C6 41.0(4) . .
C2 Fe1 C9 109.2(4) . .
C2 Fe1 C10 127.7(4) . .
C2 Fe1 C11 164.9(4) . .
C2 Fe1 C12 153.8(4) . .
C3 Fe1 C2 40.8(4) . .
C3 Fe1 C4 40.6(4) . .
C3 Fe1 C5 68.3(4) . .
C3 Fe1 C6 68.7(4) . .
C3 Fe1 C8 107.1(4) . .
C3 Fe1 C9 127.1(4) . .
C3 Fe1 C10 165.1(4) . .
C3 Fe1 C11 152.1(4) . .
C3 Fe1 C12 117.8(4) . .
C4 Fe1 C5 40.6(4) . .
C4 Fe1 C6 68.6(4) . .
C4 Fe1 C11 117.6(4) . .
C6 Fe1 C5 40.8(4) . .
C8 Fe1 C2 119.6(4) . .
C8 Fe1 C4 125.2(4) . .
C8 Fe1 C5 162.6(4) . .
C8 Fe1 C6 154.9(4) . .
C8 Fe1 C9 40.4(4) . .
C8 Fe1 C10 68.7(4) . .
C8 Fe1 C11 69.4(4) . .
C8 Fe1 C12 42.2(4) . .
C9 Fe1 C4 163.4(4) . .
C9 Fe1 C5 155.4(5) . .
C9 Fe1 C6 121.3(4) . .
C9 Fe1 C10 40.7(4) . .
C9 Fe1 C11 69.0(4) . .
C9 Fe1 C12 69.5(4) . .
C10 Fe1 C4 153.5(4) . .
C10 Fe1 C5 120.0(5) . .
C10 Fe1 C6 108.7(5) . .
C10 Fe1 C11 41.3(4) . .
C11 Fe1 C5 106.4(4) . .
C11 Fe1 C6 126.1(4) . .
C12 Fe1 C4 104.9(4) . .
C12 Fe1 C5 123.8(4) . .
C12 Fe1 C6 162.2(4) . .
C12 Fe1 C10 69.3(4) . .
C12 Fe1 C11 40.8(4) . .
C14 Fe2 C14 180.0 . 3_676
C14 Fe2 C15 139.2(4) 3_676 .
C14 Fe2 C15 40.8(4) . .
C14 Fe2 C15 139.2(4) . 3_676
C14 Fe2 C15 40.8(4) 3_676 3_676
C14 Fe2 C16 68.5(5) 3_676 3_676
C14 Fe2 C16 111.5(4) . 3_676
C14 Fe2 C16 111.5(4) 3_676 .
C14 Fe2 C16 68.5(5) . .
C14 Fe2 C17 68.6(5) 3_676 3_676
C14 Fe2 C17 111.4(5) . 3_676
C14 Fe2 C17 111.4(5) 3_676 .
C14 Fe2 C17 68.6(5) . .
C14 Fe2 C18 138.6(4) 3_676 .
C14 Fe2 C18 41.4(4) . .
C14 Fe2 C18 41.4(4) 3_676 3_676
C14 Fe2 C18 138.6(4) . 3_676
C15 Fe2 C15 180.0 . 3_676
C15 Fe2 C16 139.9(5) . 3_676
C15 Fe2 C16 40.1(5) 3_676 3_676
C15 Fe2 C16 139.9(5) 3_676 .
C15 Fe2 C16 40.1(5) . .
C15 Fe2 C17 111.7(5) 3_676 .
C15 Fe2 C17 111.7(5) . 3_676
C15 Fe2 C17 68.3(5) . .
C15 Fe2 C17 68.3(5) 3_676 3_676
C15 Fe2 C18 68.7(5) . .
C15 Fe2 C18 111.3(5) . 3_676
C15 Fe2 C18 68.7(5) 3_676 3_676
C15 Fe2 C18 111.3(5) 3_676 .
C16 Fe2 C16 180.0 . 3_676
C17 Fe2 C16 138.9(5) 3_676 .
C17 Fe2 C16 41.1(5) 3_676 3_676
C17 Fe2 C16 138.9(5) . 3_676
C17 Fe2 C16 41.1(5) . .
C17 Fe2 C17 180.0 3_676 .
C18 Fe2 C16 68.6(5) . .
C18 Fe2 C16 111.4(5) 3_676 .
C18 Fe2 C16 111.4(5) . 3_676
C18 Fe2 C16 68.6(5) 3_676 3_676
C18 Fe2 C17 139.8(5) 3_676 .
C18 Fe2 C17 139.8(5) . 3_676
C18 Fe2 C17 40.2(5) 3_676 3_676
C18 Fe2 C17 40.2(5) . .
C18 Fe2 C18 180.0 . 3_676
C1 O1 Nd1 92.8(6) . 2_656
C1 O2 Nd1 95.4(6) . 2_656
C7 O3 Nd1 92.3(6) . .
C7 O4 Nd1 94.5(6) . .
Nd1 O5 Nd1 108.1(3) . 3_666
C13 O5 Nd1 166.7(7) . .
C13 O5 Nd1 83.7(6) . 3_666
C13 O6 Nd1 106.7(7) . 3_666
Nd1 O7 H7 121.9(17) . .
C19 O7 Nd1 128.2(7) . .
C19 O7 H7 109.8(17) . .
Nd1 O8 H8A 110.0 . .
Nd1 O8 H8B 109.7 . .
H8A O8 H8B 108.9 . .
O1 C1 Nd1 61.4(5) . 2_656
O1 C1 O2 120.0(9) . .
O1 C1 C2 119.6(9) . .
O2 C1 Nd1 58.9(5) . 2_656
O2 C1 C2 120.4(9) . .
C2 C1 Nd1 175.4(8) . 2_656
C1 C2 Fe1 123.9(7) . .
C3 C2 Fe1 69.1(6) . .
C3 C2 C1 127.7(9) . .
C3 C2 C6 107.9(9) . .
C6 C2 Fe1 70.5(6) . .
C6 C2 C1 124.3(9) . .
Fe1 C3 H3 125.0 . .
C2 C3 Fe1 70.1(6) . .
C2 C3 H3 125.4 . .
C2 C3 C4 109.2(9) . .
C4 C3 Fe1 71.1(6) . .
C4 C3 H3 125.4 . .
Fe1 C4 H4 127.1 . .
C3 C4 Fe1 68.3(6) . .
C3 C4 H4 126.2 . .
C3 C4 C5 107.6(9) . .
C5 C4 Fe1 70.0(6) . .
C5 C4 H4 126.2 . .
Fe1 C5 H5 126.7 . .
C4 C5 Fe1 69.5(6) . .
C4 C5 H5 125.9 . .
C4 C5 C6 108.2(9) . .
C6 C5 Fe1 69.5(6) . .
C6 C5 H5 125.9 . .
Fe1 C6 H6 126.8 . .
C2 C6 Fe1 68.5(6) . .
C2 C6 C5 107.2(10) . .
C2 C6 H6 126.4 . .
C5 C6 Fe1 69.8(6) . .
C5 C6 H6 126.4 . .
O3 C7 Nd1 61.0(5) . .
O3 C7 C8 121.3(9) . .
O4 C7 Nd1 59.4(5) . .
O4 C7 O3 119.7(9) . .
O4 C7 C8 118.9(9) . .
C8 C7 Nd1 173.2(7) . .
C7 C8 Fe1 123.9(7) . .
C9 C8 Fe1 70.2(6) . .
C9 C8 C7 126.3(10) . .
C9 C8 C12 108.4(9) . .
C12 C8 Fe1 69.5(6) . .
C12 C8 C7 125.3(9) . .
Fe1 C9 H9 126.7 . .
C8 C9 Fe1 69.4(6) . .
C8 C9 H9 125.6 . .
C8 C9 C10 108.9(9) . .
C10 C9 Fe1 69.9(6) . .
C10 C9 H9 125.6 . .
Fe1 C10 H10 126.5 . .
C9 C10 Fe1 69.4(6) . .
C9 C10 H10 125.9 . .
C9 C10 C11 108.1(9) . .
C11 C10 Fe1 69.8(6) . .
C11 C10 H10 125.9 . .
Fe1 C11 H11 127.4 . .
C10 C11 Fe1 68.9(6) . .
C10 C11 H11 126.0 . .
C12 C11 Fe1 69.2(6) . .
C12 C11 C10 107.9(9) . .
C12 C11 H11 126.0 . .
Fe1 C12 H12 126.6 . .
C8 C12 Fe1 68.3(6) . .
C8 C12 H12 126.6 . .
C11 C12 Fe1 70.0(6) . .
C11 C12 C8 106.7(9) . .
C11 C12 H12 126.6 . .
O5 C13 Nd1 72.2(6) . 3_666
O5 C13 O6 122.1(10) . .
O5 C13 C14 122.7(9) . .
O6 C13 Nd1 49.9(5) . 3_666
O6 C13 C14 115.2(10) . .
C14 C13 Nd1 165.0(7) . 3_666
C13 C14 Fe2 122.6(7) . .
C15 C14 Fe2 69.7(6) . .
C15 C14 C13 125.9(10) . .
C15 C14 C18 107.3(10) . .
C18 C14 Fe2 69.6(6) . .
C18 C14 C13 126.7(10) . .
Fe2 C15 H15 125.4 . .
C14 C15 Fe2 69.5(6) . .
C14 C15 H15 125.2 . .
C16 C15 Fe2 71.4(7) . .
C16 C15 C14 109.6(11) . .
C16 C15 H15 125.2 . .
Fe2 C16 H16 127.7 . .
C15 C16 Fe2 68.4(6) . .
C15 C16 H16 126.6 . .
C15 C16 C17 106.8(11) . .
C17 C16 Fe2 68.8(6) . .
C17 C16 H16 126.6 . .
Fe2 C17 H17 126.3 . .
C16 C17 Fe2 70.1(6) . .
C16 C17 H17 125.8 . .
C18 C17 Fe2 69.3(6) . .
C18 C17 C16 108.4(11) . .
C18 C17 H17 125.8 . .
Fe2 C18 H18 126.1 . .
C14 C18 Fe2 69.0(6) . .
C14 C18 H18 126.0 . .
C17 C18 Fe2 70.5(6) . .
C17 C18 C14 107.9(10) . .
C17 C18 H18 126.0 . .
O7 C19 H19C 108.1 . .
O7 C19 H19D 108.1 . .
O7 C19 H19A 106.2 . .
O7 C19 H19B 106.2 . .
O7 C19 C20 116.7(15) . .
O7 C19 C20A 124.5(19) . .
H19C C19 H19D 107.3 . .
H19C C19 H19A 142.7 . .
H19C C19 H19B 49.7 . .
H19D C19 H19A 74.9 . .
H19D C19 H19B 143.7 . .
H19A C19 H19B 106.4 . .
C20 C19 H19C 108.1 . .
C20 C19 H19D 108.1 . .
C20 C19 H19A 41.2 . .
C20 C19 H19B 65.2 . .
C20 C19 C20A 117(2) . .
C20A C19 H19C 64.8 . .
C20A C19 H19D 42.7 . .
C20A C19 H19A 106.2 . .
C20A C19 H19B 106.2 . .
C19 C20 H20A 109.5 . .
C19 C20 H20B 109.5 . .
C19 C20 H20C 109.5 . .
H20A C20 H20B 109.5 . .
H20A C20 H20C 109.5 . .
H20B C20 H20C 109.5 . .
C19 C20A H20D 109.5 . .
C19 C20A H20E 109.5 . .
C19 C20A H20F 109.5 . .
H20D C20A H20E 109.5 . .
H20D C20A H20F 109.5 . .
H20E C20A H20F 109.5 . .

loop_
_geom_bond_atom_site_label_1
_geom_bond_atom_site_label_2
_geom_bond_distance
_geom_bond_site_symmetry_2
Nd1 O1 2.551(7) 2_656
Nd1 O2 2.495(7) 2_656
Nd1 O3 2.505(7) .
Nd1 O4 2.470(7) .
Nd1 O5 2.406(7) .
Nd1 O5 2.893(7) 3_666
Nd1 O6 2.413(8) 3_666
Nd1 O7 2.482(8) .
Nd1 O8 2.515(7) .
Nd1 C1 2.902(10) 2_656
Nd1 C7 2.861(10) .
Nd1 C13 3.021(11) 3_666
Fe1 C2 2.020(11) .
Fe1 C3 2.008(10) .
Fe1 C4 2.045(11) .
Fe1 C5 2.051(11) .
Fe1 C6 2.047(11) .
Fe1 C8 2.017(10) .
Fe1 C9 2.028(10) .
Fe1 C10 2.035(11) .
Fe1 C11 2.046(11) .
Fe1 C12 2.034(11) .
Fe2 C14 2.026(11) 3_676
Fe2 C14 2.026(11) .
Fe2 C15 2.029(11) .
Fe2 C15 2.029(11) 3_676
Fe2 C16 2.068(11) 3_676
Fe2 C16 2.068(11) .
Fe2 C17 2.050(11) 3_676
Fe2 C17 2.050(11) .
Fe2 C18 2.035(10) 3_676
Fe2 C18 2.035(10) .
O1 Nd1 2.551(7) 2_656
O1 C1 1.264(12) .
O2 Nd1 2.495(7) 2_656
O2 C1 1.266(11) .
O3 C7 1.284(11) .
O4 C7 1.262(12) .
O5 Nd1 2.893(7) 3_666
O5 C13 1.239(12) .
O6 Nd1 2.413(8) 3_666
O6 C13 1.253(11) .
O7 H7 0.855(10) .
O7 C19 1.435(15) .
O8 H8A 0.8613 .
O8 H8B 0.8613 .
C1 Nd1 2.902(10) 2_656
C1 C2 1.465(13) .
C2 C3 1.405(13) .
C2 C6 1.425(14) .
C3 H3 0.9300 .
C3 C4 1.405(13) .
C4 H4 0.9300 .
C4 C5 1.419(14) .
C5 H5 0.9300 .
C5 C6 1.427(15) .
C6 H6 0.9300 .
C7 C8 1.469(14) .
C8 C9 1.397(14) .
C8 C12 1.459(14) .
C9 H9 0.9300 .
C9 C10 1.412(14) .
C10 H10 0.9300 .
C10 C11 1.439(14) .
C11 H11 0.9300 .
C11 C12 1.423(14) .
C12 H12 0.9300 .
C13 Nd1 3.021(11) 3_666
C13 C14 1.497(15) .
C14 C15 1.413(15) .
C14 C18 1.437(14) .
C15 H15 0.9300 .
C15 C16 1.407(16) .
C16 H16 0.9300 .
C16 C17 1.445(18) .
C17 H17 0.9300 .
C17 C18 1.405(16) .
C18 H18 0.9300 .
C19 H19C 0.9700 .
C19 H19D 0.9700 .
C19 H19A 0.9700 .
C19 H19B 0.9700 .
C19 C20 1.504(16) .
C19 C20A 1.509(18) .
C20 H20A 0.9600 .
C20 H20B 0.9600 .
C20 H20C 0.9600 .
C20A H20D 0.9600 .
C20A H20E 0.9600 .
C20A H20F 0.9600 .
O9 H9A 0.8505 .
